data_4300081
loop_
_publ_author_name
'Md. Munkir Hossain'
'Kazuko Matsumoto'

_publ_section_title
;
Pentasulfide S52- as the First Tridentate Chelating Ligand in
Ru(P(OE)3)3S5 (E = Me and Et)
;
_journal_name_full 'Inorganic Chemistry'
_journal_page_first 247
_journal_page_last 250
_journal_paper_doi 10.1021/ic990764j
_journal_volume 39
_journal_year 2000
_chemical_formula_moiety 'C9 H27 O9 P3 S5 Ru '
_chemical_formula_sum 'C9 H27 O9 P3 Ru S5'
_chemical_formula_weight 633.60
_space_group_IT_number 144
_symmetry_cell_setting trigonal
_symmetry_Int_Tables_number 144
_symmetry_space_group_name_Hall 'P 31'
_symmetry_space_group_name_H-M 'P 31'
_audit_creation_date 'Mon May 31 16:52:41 1999'
_audit_creation_method ' from TEXRAY.INF file'
_cell_angle_alpha 90.07(9)
_cell_angle_beta 90.15(9)
_cell_angle_gamma 120.04(3)
_cell_formula_units_Z 3
_cell_length_a 14.231(10)
_cell_length_b 14.227(9)
_cell_length_c 10.24(1)
_cell_measurement_reflns_used 25
_cell_measurement_temperature 298.2
_cell_measurement_theta_max 30.0
_cell_measurement_theta_min 29.8
_cell_volume 1795(2)
_computing_cell_refinement ' Rigaku/AFC Diffractometer Control '
_computing_data_collection ' Rigaku/AFC Diffractometer Control '
_computing_data_reduction ' teXsan '
_computing_publication_material ' teXsan '
_computing_structure_refinement ' teXsan '
_diffrn_ambient_temperature 298.2
_diffrn_measurement_device_type ' Rigaku AFC7R '
_diffrn_measurement_method \w-2\q
_diffrn_orient_matrix_UB_11 0.07289
_diffrn_orient_matrix_UB_12 0.05937
_diffrn_orient_matrix_UB_13 -0.02860
_diffrn_orient_matrix_UB_21 0.02953
_diffrn_orient_matrix_UB_22 -0.05042
_diffrn_orient_matrix_UB_23 0.00822
_diffrn_orient_matrix_UB_31 -0.02011
_diffrn_orient_matrix_UB_32 -0.02295
_diffrn_orient_matrix_UB_33 -0.09300
_diffrn_radiation_detector ' scintillation counter '
_diffrn_radiation_monochromator graphite
_diffrn_radiation_source 'Rigaku rotating anode '
_diffrn_radiation_type ' Mo K/a '
_diffrn_radiation_wavelength 0.7107
_diffrn_reflns_av_R_equivalents 0.015
_diffrn_reflns_av_sigmaI/netI 0.039
_diffrn_reflns_limit_h_max 16
_diffrn_reflns_limit_h_min -16
_diffrn_reflns_limit_k_max 18
_diffrn_reflns_limit_k_min 0
_diffrn_reflns_limit_l_max 13
_diffrn_reflns_limit_l_min 0
_diffrn_reflns_number 3064
_diffrn_reflns_reduction_process 'Lp corrections applied'
_diffrn_reflns_theta_max 27.52
_diffrn_reflns_theta_min 2.58
_diffrn_standards_decay_% 0.12
_diffrn_standards_interval_count 150
_diffrn_standards_number 3
_exptl_absorpt_coefficient_mu 1.327
_exptl_absorpt_correction_T_max 1.000
_exptl_absorpt_correction_T_min 0.846
_exptl_absorpt_correction_type refdelf
_exptl_absorpt_process_details ' (Walker & Stuart, 1983 ) '
_exptl_crystal_colour ' orange '
_exptl_crystal_density_diffrn 1.758
_exptl_crystal_density_method ' not measured '
_exptl_crystal_description ' prismatic '
_exptl_crystal_F_000 966.00
_exptl_crystal_size_max 0.650
_exptl_crystal_size_mid 0.250
_exptl_crystal_size_min 0.130
_refine_diff_density_max 1.01
_refine_diff_density_min -1.27
_refine_ls_abs_structure_Flack 0.52(8)
_refine_ls_extinction_method none
_refine_ls_goodness_of_fit_ref 5.637
_refine_ls_matrix_type full
_refine_ls_number_constraints 0
_refine_ls_number_parameters 245
_refine_ls_number_reflns 1997
_refine_ls_number_restraints 0
_refine_ls_R_factor_all 0.0763
_refine_ls_R_factor_gt 0.0763
_refine_ls_shift/su_max 0.0030
_refine_ls_shift/su_mean 0.0000
_refine_ls_structure_factor_coef F
_refine_ls_weighting_details 'w = 1/[\s^2^(Fo) + 0.00002|Fo|^2^]'
_refine_ls_weighting_scheme calc
_refine_ls_wR_factor_gt 0.0768
_refine_ls_wR_factor_ref 0.0768
_reflns_number_gt 1997
_reflns_number_total 2753
_reflns_threshold_expression '>2.0 sigma (I)'
_cod_original_cell_volume 1794(2)
_cod_original_sg_symbol_H-M ' P 31 '
_cod_original_formula_sum 'C9 H27 O9 P3 S5 Ru '
_cod_database_code 4300081

loop_
_symmetry_equiv_pos_as_xyz
x,y,z
-y,x-y,1/3+z
-x+y,-x,2/3+z

loop_
_atom_site_label
_atom_site_type_symbol
_atom_site_fract_x
_atom_site_fract_y
_atom_site_fract_z
_atom_site_U_iso_or_equiv
_atom_site_adp_type
_atom_site_occupancy
_atom_site_calc_flag
_atom_site_refinement_flags
_atom_site_disorder_assembly
Ru Ru 0.33488(6) 0.33704(6) 0.00084(10) 0.0291(2) Uani 1.00 d . .
S(1) S 0.1826(2) 0.2272(3) -0.1476(3) 0.0676(9) Uani 1.00 d . .
S(2) S 0.2450(3) 0.2601(3) -0.3261(3) 0.110(1) Uani 1.00 d . .
S(3) S 0.3244(4) 0.4269(4) -0.3328(3) 0.123(1) Uani 1.00 d . .
S(4) S 0.4210(3) 0.4689(3) -0.1693(3) 0.0962(10) Uani 1.00 d . .
S(5) S 0.4592(3) 0.3374(3) -0.1695(3) 0.089(1) Uani 1.00 d . .
P(1) P 0.4829(2) 0.4319(2) 0.1266(2) 0.0403(7) Uani 1.00 d . .
P(2) P 0.2349(2) 0.3898(2) 0.1135(2) 0.0291(6) Uani 1.00 d . .
P(3) P 0.2790(2) 0.1850(2) 0.1158(3) 0.0394(6) Uani 1.00 d . .
O(1) O 0.5787(4) 0.5441(5) 0.0809(7) 0.055(2) Uani 1.00 d . .
O(2) O 0.4586(5) 0.4542(6) 0.2757(6) 0.062(2) Uani 1.00 d . .
O(3) O 0.5514(4) 0.3714(5) 0.1436(7) 0.054(2) Uani 1.00 d . .
O(4) O 0.2861(5) 0.5199(5) 0.1246(6) 0.049(2) Uani 1.00 d . .
O(5) O 0.2204(5) 0.3597(5) 0.2651(5) 0.047(2) Uani 1.00 d . .
O(6) O 0.1167(4) 0.3589(4) 0.0653(6) 0.044(2) Uani 1.00 d . .
O(7) O 0.3204(6) 0.2007(6) 0.2636(7) 0.070(2) Uani 1.00 d . .
O(8) O 0.1509(5) 0.1129(5) 0.1358(7) 0.053(2) Uani 1.00 d . .
O(9) O 0.3022(5) 0.0953(5) 0.0634(7) 0.060(2) Uani 1.00 d . .
C(1) C 0.5659(8) 0.6419(7) 0.073(1) 0.058(3) Uani 1.00 d . .
C(2) C 0.5284(9) 0.4815(10) 0.385(1) 0.086(4) Uani 1.00 d . .
C(3) C 0.6583(8) 0.4083(9) 0.116(1) 0.094(4) Uani 1.00 d . .
C(4) C 0.274(1) 0.5813(9) 0.024(1) 0.l09(5) Uani 1.00 d . .
C(5) C 0.1780(7) 0.4023(8) 0.3578(9) 0.054(3) Uani 1.00 d . .
C(6) C 0.0224(7) 0.2462(8) 0.070(1) 0.060(3) Uani 1.00 d . .
C(7) C 0.283(1) 0.140(1) 0.368(1) 0.113(5) Uani 1.00 d . .
C(8) C 0.081(1) 0.0019(9) 0.107(1) 0.109(5) Uani 1.00 d . .
C(9) C 0.4140(9) 0.1204(10) 0.055(1) 0.097(5) Uani 1.00 d . .

loop_
_atom_site_aniso_label
_atom_site_aniso_U_11
_atom_site_aniso_U_22
_atom_site_aniso_U_33
_atom_site_aniso_U_12
_atom_site_aniso_U_13
_atom_site_aniso_U_23
Ru 0.0259(4) 0.0277(4) 0.0312(2) 0.0117(3) 0.0007(3) -0.0030(4)
S(1) 0.047(2) 0.086(2) 0.047(1) 0.016(2) -0.014(1) -0.008(1)
S(2) 0.107(3) 0.126(2) 0.048(2) 0.022(2) 0.002(2) -0.015(2)
S(3) 0.153(4) 0.124(2) 0.046(2) 0.036(3) -0.001(2) 0.021(2)
S(4) 0.081(2) 0.078(2) 0.056(1) -0.016(1) 0.012(1) 0.032(1)
S(5) 0.083(2) 0.152(3) 0.069(2) 0.086(3) 0.035(2) 0.002(2)
P(1) 0.033(1) 0.037(1) 0.049(2) 0.016(1) -0.0054(9) -0.011(1)
P(2) 0.029(1) 0.031(1) 0.027(1) 0.016(1) -0.0061(9) -0.0044(9)
P(3) 0.030(1) 0.031(1) 0.047(1) 0.009(1) -0.004(1) -0.0024(9)
O(1) 0.034(3) 0.034(3) 0.090(5) 0.011(2) -0.002(3) -0.011(3)
O(2) 0.051(4) 0.085(5) 0.056(2) 0.039(4) -0.017(3) -0.044(4)
O(3) 0.028(3) 0.059(4) 0.087(5) 0.031(3) -0.003(3) -0.013(4)
O(4) 0.042(4) 0.034(2) 0.070(4) 0.018(3) 0.002(3) -0.014(3)
O(5) 0.051(4) 0.068(4) 0.029(2) 0.034(3) 0.011(3) 0.005(3)
O(6) 0.025(2) 0.046(3) 0.064(4) 0.020(2) -0.007(3) 0.008(3)
O(7) 0.055(4) 0.083(5) 0.052(2) 0.019(4) -0.013(3) 0.021(3)
O(8) 0.034(2) 0.035(3) 0.089(5) 0.016(2) 0.012(3) 0.003(3)
O(9) 0.057(4) 0.035(4) 0.101(5) 0.032(3) -0.016(4) -0.024(3)
C(1) 0.041(6) 0.035(5) 0.093(8) 0.016(4) -0.006(6) 0.000(5)
C(2) 0.077(8) 0.110(10) 0.070(7) 0.048(8) -0.052(6) -0.040(7)
C(3) 0.040(5) 0.090(8) 0.18(1) 0.055(6) 0.068(7) 0.064(9)
C(4) 0.097(9) 0.071(8) 0.13(1) 0.022(7) -0.056(8) 0.065(8)
C(5) 0.042(6) 0.078(7) 0.043(5) 0.031(5) 0.008(4) -0.016(5)
C(6) 0.021(5) 0.057(5) 0.088(7) 0.011(3) 0.016(5) 0.013(5)
C(7) 0.10(1) 0.18(2) 0.058(7) 0.07(1) 0.016(7) 0.072(8)
C(8) 0.073(9) 0.040(5) 0.17(1) -0.004(5) 0.023(9) -0.030(7)
C(9) 0.061(5) 0.087(9) 0.18(1) 0.069(7) -0.041(8) -0.035(9)

loop_
_atom_type_symbol
_atom_type_description
_atom_type_scat_dispersion_real
_atom_type_scat_dispersion_imag
_atom_type_scat_source
C C 0.003 0.002
;
 International Tables for Crystallography 
(1992, Vol. C, Tables 4.2.6.8 and 6.1.1.1) 
;
H H 0.000 0.000
;
International Tables for Crystallography 
(1992, Vol. C, Table 6.1.1.2) 
;
O O 0.011 0.006
;
International Tables for Crystallography 
(1992, Vol. C, Tables 4.2.6.8 and 6.1.1.1) 
;
S S 0.125 0.123
;
International Tables for Crystallography 
(1992, Vol. C, Tables 4.2.6.8 and 6.1.1.1) 
;
P P 0.102 0.094
;
International Tables for Crystallography 
(1992, Vol. C, Tables 4.2.6.8 and 6.1.1.1) 
;
Ru Ru -1.259 0.836
;
International Tables for Crystallography 
(1992, Vol. C, Tables 4.2.6.8 and 6.1.1.1) 
;

loop_
_geom_angle_atom_site_label_1
_geom_angle_atom_site_label_2
_geom_angle_atom_site_label_3
_geom_angle
_geom_angle_site_symmetry_1
_geom_angle_site_symmetry_2
_geom_angle_site_symmetry_3
_geom_angle_publ_flag
S(1) Ru S(4) 89.5(3) 1_555 1_555 1_555 yes
S(1) Ru S(5) 88.2(3) 1_555 1_555 1_555 yes
S(1) Ru P(1) 174.7(3) 1_555 1_555 1_555 yes
S(1) Ru P(2) 91.5(2) 1_555 1_555 1_555 yes
S(1) Ru P(3) 86.4(2) 1_555 1_555 1_555 yes
S(4) Ru S(5) 53.3(3) 1_555 1_555 1_555 yes
S(4) Ru P(1) 89.3(2) 1_555 1_555 1_555 yes
S(4) Ru P(2) 106.0(3) 1_555 1_555 1_555 yes
S(4) Ru P(3) 159.5(3) 1_555 1_555 1_555 yes
S(5) Ru P(1) 87.0(3) 1_555 1_555 1_555 yes
S(5) Ru P(2) 159.3(3) 1_555 1_555 1_555 yes
S(5) Ru P(3) 106.4(3) 1_555 1_555 1_555 yes
P(1) Ru P(2) 93.8(2) 1_555 1_555 1_555 yes
P(1) Ru P(3) 93.0(2) 1_555 1_555 1_555 yes
P(2) Ru P(3) 94.2(2) 1_555 1_555 1_555 yes
Ru S(1) S(2) 105.7(4) 1_555 1_555 1_555 yes
S(1) S(2) S(3) 103.2(5) 1_555 1_555 1_555 yes
S(2) S(3) S(4) 102.0(6) 1_555 1_555 1_555 yes
Ru S(4) S(3) 111.0(4) 1_555 1_555 1_555 yes
Ru S(4) S(5) 65.3(3) 1_555 1_555 1_555 yes
S(3) S(4) S(5) 99.6(6) 1_555 1_555 1_555 yes
Ru S(5) S(4) 61.4(2) 1_555 1_555 1_555 yes
Ru P(1) O(1) 121.0(7) 1_555 1_555 1_555 yes
Ru P(1) O(2) 115.1(6) 1_555 1_555 1_555 yes
Ru P(1) O(3) 112.2(6) 1_555 1_555 1_555 yes
O(1) P(1) O(2) 104.2(8) 1_555 1_555 1_555 yes
O(1) P(1) O(3) 97.4(8) 1_555 1_555 1_555 yes
O(2) P(1) O(3) 104.4(9) 1_555 1_555 1_555 yes
Ru P(2) O(4) 114.9(5) 1_555 1_555 1_555 yes
Ru P(2) O(5) 115.5(5) 1_555 1_555 1_555 yes
Ru P(2) O(6) 120.8(6) 1_555 1_555 1_555 yes
O(4) P(2) O(5) 99.5(8) 1_555 1_555 1_555 yes
O(4) P(2) O(6) 98.4(7) 1_555 1_555 1_555 yes
O(5) P(2) O(6) 104.4(8) 1_555 1_555 1_555 yes
Ru P(3) O(7) 116.0(7) 1_555 1_555 1_555 yes
Ru P(3) O(8) 115.5(6) 1_555 1_555 1_555 yes
Ru P(3) O(9) 119.4(7) 1_555 1_555 1_555 yes
O(7) P(3) O(8) 100.8(9) 1_555 1_555 1_555 yes
O(7) P(3) O(9) 103.0(9) 1_555 1_555 1_555 yes
O(8) P(3) O(9) 99.2(8) 1_555 1_555 1_555 yes
P(1) O(1) C(1) 121(1) 1_555 1_555 1_555 yes
P(1) O(2) C(2) 127(1) 1_555 1_555 1_555 yes
P(1) O(3) C(3) 129(1) 1_555 1_555 1_555 yes
P(2) O(4) C(4) 122(1) 1_555 1_555 1_555 yes
P(2) O(5) C(5) 124(1) 1_555 1_555 1_555 yes
P(2) O(6) C(6) 123(1) 1_555 1_555 1_555 yes
P(3) O(7) C(7) 132(2) 1_555 1_555 1_555 yes
P(3) O(8) C(8) 129(1) 1_555 1_555 1_555 yes
P(3) O(9) C(9) 118(1) 1_555 1_555 1_555 yes

loop_
_geom_bond_atom_site_label_1
_geom_bond_atom_site_label_2
_geom_bond_distance
_geom_bond_site_symmetry_1
_geom_bond_site_symmetry_2
_geom_bond_publ_flag
Ru S(1) 2.456(6) 1_555 1_555 yes
Ru S(4) 2.403(7) 1_555 1_555 yes
Ru S(5) 2.485(6) 1_555 1_555 yes
Ru P(1) 2.248(6) 1_555 1_555 yes
Ru P(2) 2.236(6) 1_555 1_555 yes
Ru P(3) 2.233(6) 1_555 1_555 yes
S(1) S(2) 1.986(10) 1_555 1_555 yes
S(2) S(3) 2.06(1) 1_555 1_555 yes
S(3) S(4) 2.05(1) 1_555 1_555 yes
S(4) S(5) 2.19(1) 1_555 1_555 yes
P(1) O(1) 1.57(1) 1_555 1_555 yes
P(1) O(2) 1.63(1) 1_555 1_555 yes
P(1) O(3) 1.60(1) 1_555 1_555 yes
P(2) O(4) 1.62(1) 1_555 1_555 yes
P(2) O(5) 1.60(1) 1_555 1_555 yes
P(2) O(6) 1.59(1) 1_555 1_555 yes
P(3) O(7) 1.60(2) 1_555 1_555 yes
P(3) O(8) 1.60(1) 1_555 1_555 yes
P(3) O(9) 1.56(1) 1_555 1_555 yes
O(1) C(1) 1.49(2) 1_555 1_555 yes
O(2) C(2) 1.42(2) 1_555 1_555 yes
O(3) C(3) 1.37(2) 1_555 1_555 yes
O(4) C(4) 1.41(2) 1_555 1_555 yes
O(5) C(5) 1.41(2) 1_555 1_555 yes
O(6) C(6) 1.49(2) 1_555 1_555 yes
O(7) C(7) 1.31(2) 1_555 1_555 yes
O(8) C(8) 1.41(3) 1_555 1_555 yes
O(9) C(9) 1.45(3) 1_555 1_555 yes
